data_7013333
loop_
_publ_author_name
'S\'ilvia Carvalho'
'Carla Cruz'
'Rita Delgado'
'Michael G. B. Drew'
'V\'itor F\'elix'

_publ_section_title
;
 Dinuclear copper and zinc complexes of a hexaazamacrocycle containing
 p-xylyl spacers and bridging anions: theoretical and spectroscopic
 studies
;
_journal_issue 22
_journal_name_full 'Dalton Trans.'
_journal_page_first 4261
_journal_page_last 4270
_journal_paper_doi 10.1039/b306486g
_journal_year 2003
_chemical_formula_moiety '[Me2([30]pbz2N6].0.5H2O'
_chemical_formula_sum 'C30 H51 N6 O0.5'
_chemical_formula_weight 503.77
_chemical_name_systematic
;
?
;
_space_group_IT_number 13
_symmetry_cell_setting monoclinic
_symmetry_space_group_name_Hall '-P 2yc'
_symmetry_space_group_name_H-M 'P 1 2/c 1'
_atom_sites_solution_hydrogens geom
_atom_sites_solution_primary direct
_atom_sites_solution_secondary difmap
_audit_creation_method SHELXL-97
_cell_angle_alpha 90.00
_cell_angle_beta 102.82(10)
_cell_angle_gamma 90.00
_cell_formula_units_Z 4
_cell_length_a 15.451(11)
_cell_length_b 9.902(17)
_cell_length_c 20.311(13)
_cell_measurement_temperature 293(2)
_cell_volume 3030(6)
_computing_data_reduction 'W. Kabsch, J. Appl. Crystallogr. 21,916,1983'
_computing_molecular_graphics 'PLATON (Spek, 1999)'
_computing_publication_material 'SHELXL-97 (Sheldrick, 1997)'
_computing_structure_refinement 'SHELXL-97 (Sheldrick, 1997)'
_computing_structure_solution 'SHELXS-97 (Sheldrick, 1990)'
_diffrn_ambient_temperature 293(2)
_diffrn_measured_fraction_theta_full 0.808
_diffrn_measured_fraction_theta_max 0.808
_diffrn_measurement_device_type 'MAR research image plate system'
_diffrn_radiation_monochromator graphite
_diffrn_radiation_source 'fine-focus sealed tube'
_diffrn_radiation_type MoK\a
_diffrn_radiation_wavelength 0.71073
_diffrn_reflns_av_R_equivalents 0.0801
_diffrn_reflns_av_sigmaI/netI 0.0760
_diffrn_reflns_limit_h_max 18
_diffrn_reflns_limit_h_min -18
_diffrn_reflns_limit_k_max 11
_diffrn_reflns_limit_k_min 0
_diffrn_reflns_limit_l_max 24
_diffrn_reflns_limit_l_min -24
_diffrn_reflns_number 7541
_diffrn_reflns_theta_full 25.90
_diffrn_reflns_theta_max 25.90
_diffrn_reflns_theta_min 2.06
_exptl_absorpt_coefficient_mu 0.067
_exptl_absorpt_correction_type 'not absorption correction'
_exptl_crystal_density_diffrn 1.104
_exptl_crystal_density_method 'not measured'
_exptl_crystal_F_000 1108
_refine_diff_density_max 0.806
_refine_diff_density_min -0.316
_refine_diff_density_rms 0.062
_refine_ls_extinction_coef 0.013(5)
_refine_ls_extinction_expression Fc^*^=kFc[1+0.001xFc^2^\l^3^/sin(2\q)]^-1/4^
_refine_ls_extinction_method SHELXL
_refine_ls_goodness_of_fit_ref 1.198
_refine_ls_hydrogen_treatment mixed
_refine_ls_matrix_type full
_refine_ls_number_parameters 351
_refine_ls_number_reflns 4765
_refine_ls_number_restraints 9
_refine_ls_restrained_S_all 1.197
_refine_ls_R_factor_all 0.1778
_refine_ls_R_factor_gt 0.1105
_refine_ls_shift/su_max 0.000
_refine_ls_shift/su_mean 0.000
_refine_ls_structure_factor_coef Fsqd
_refine_ls_weighting_details 'w=1/[\s^2^(Fo^2^)+(0.2000P)^2^+0.0000P] where P=(Fo^2^+2Fc^2^)/3'
_refine_ls_weighting_scheme calc
_refine_ls_wR_factor_gt 0.3112
_refine_ls_wR_factor_ref 0.3512
_reflns_number_gt 2757
_reflns_number_total 4765
_reflns_threshold_expression >2sigma(I)
_cod_data_source_file b306486g.txt
_cod_data_source_block '[Me2([30]pbz2N6].0.5H2O'
_cod_depositor_comments
;
The following automatic conversions were performed:
'_symmetry_cell_setting' value 'Monoclinic' changed to 'monoclinic'
according to '/home/saulius/struct/CIF-dictionaries/cif_core.dic'
dictionary named 'cif_core.dic' version 2.4.1 from 2010-06-29.

Automatic conversion script
Id: cif_fix_enum 1527 2010-12-29 10:47:43Z saulius 

The following automatic conversions were performed:

'_refine_ls_weighting_scheme' value 'calc
w=1/[\s^2^(Fo^2^)+(0.2000P)^2^+0.0000P] where P=(Fo^2^+2Fc^2^)/3' was
changed to 'calc'. New tag '_refine_ls_weighting_details' was
created. The value of the new tag was set to
'w=1/[\s^2^(Fo^2^)+(0.2000P)^2^+0.0000P] where P=(Fo^2^+2Fc^2^)/3'.

Automatic conversion script
Id: cif_fix_values 3143 2015-03-26 13:38:13Z robertas 
;
_cod_original_sg_symbol_H-M P2/c
_cod_original_formula_sum 'C30 H51 N6 O0.50'
_cod_database_code 7013333

loop_
_symmetry_equiv_pos_as_xyz
'x, y, z'
'x, -y, z+1/2'
'-x, -y, -z'
'-x, y, -z-1/2'

loop_
_atom_site_label
_atom_site_type_symbol
_atom_site_fract_x
_atom_site_fract_y
_atom_site_fract_z
_atom_site_U_iso_or_equiv
_atom_site_adp_type
_atom_site_occupancy
_atom_site_calc_flag
_atom_site_refinement_flags
_atom_site_disorder_assembly
_atom_site_disorder_group
C2 C 0.1735(3) 0.0076(4) 0.3716(2) 0.0590(12) Uani 1 d D . .
H2A H 0.2102 0.0412 0.4134 0.071 Uiso 1 calc R . .
H2B H 0.1816 0.0672 0.3355 0.071 Uiso 1 calc R . .
N1 N 0.0804(3) 0.0120(4) 0.3763(2) 0.0595(10) Uani 1 d D . .
H1A H 0.0459(9) -0.031(4) 0.3446(14) 0.071 Uiso 1 d D . .
C3 C 0.2042(3) -0.1322(4) 0.3583(2) 0.0590(12) Uani 1 d . . .
H3A H 0.2064 -0.1879 0.3979 0.071 Uiso 1 calc R . .
H3B H 0.1616 -0.1722 0.3211 0.071 Uiso 1 calc R . .
C4 C 0.3915(4) -0.1639(5) 0.4505(3) 0.0877(18) Uani 1 d . . .
H4A H 0.4129 -0.2463 0.4349 0.105 Uiso 1 calc R . .
H4B H 0.3418 -0.1832 0.4701 0.105 Uiso 1 calc R . .
H4C H 0.4379 -0.1229 0.4837 0.105 Uiso 1 calc R . .
C5 C 0.2940(3) -0.1310(4) 0.3416(2) 0.0560(12) Uani 1 d . . .
H5A H 0.3106 -0.2232 0.3339 0.067 Uiso 1 calc R . .
H5B H 0.2901 -0.0814 0.2999 0.067 Uiso 1 calc R . .
N51 N 0.3638(2) -0.0713(3) 0.39343(17) 0.0493(9) Uani 1 d . . .
C6 C 0.4403(3) -0.0341(4) 0.3668(2) 0.0611(12) Uani 1 d . . .
H6A H 0.4531 -0.1066 0.3383 0.073 Uiso 1 calc R . .
H6B H 0.4914 -0.0238 0.4040 0.073 Uiso 1 calc R . .
C7 C 0.4270(3) 0.0956(4) 0.3263(2) 0.0568(11) Uani 1 d . . .
H7A H 0.4798 0.1138 0.3094 0.068 Uiso 1 calc R . .
H7B H 0.3779 0.0838 0.2876 0.068 Uiso 1 calc R . .
C8 C 0.4082(3) 0.2156(4) 0.3669(2) 0.0570(12) Uani 1 d . . .
H8A H 0.3490 0.2073 0.3753 0.068 Uiso 1 calc R . .
H8B H 0.4502 0.2166 0.4102 0.068 Uiso 1 calc R . .
N9 N 0.4148(3) 0.3418(3) 0.33164(19) 0.0517(10) Uani 1 d D . .
H9A H 0.4682(12) 0.345(4) 0.327(2) 0.046(12) Uiso 1 d D . .
C10 C 0.3970(3) 0.4604(4) 0.3687(2) 0.0555(11) Uani 1 d . . .
H10A H 0.4128 0.5403 0.3464 0.067 Uiso 1 calc R . .
H10B H 0.4351 0.4575 0.4137 0.067 Uiso 1 calc R . .
C11 C 0.3023(3) 0.4738(3) 0.3752(2) 0.0467(10) Uani 1 d . . .
C12 C 0.2324(3) 0.4791(4) 0.3185(2) 0.0574(12) Uani 1 d . . .
H12 H 0.2442 0.4726 0.2757 0.069 Uiso 1 calc R . .
C13 C 0.1462(3) 0.4938(4) 0.3252(2) 0.0613(12) Uani 1 d . . .
H13 H 0.1008 0.4962 0.2865 0.074 Uiso 1 calc R . .
C14 C 0.1248(3) 0.5051(4) 0.3872(2) 0.0560(12) Uani 1 d . . .
C15 C 0.1934(4) 0.4993(4) 0.4429(2) 0.0664(14) Uani 1 d . . .
H15 H 0.1811 0.5059 0.4856 0.080 Uiso 1 calc R . .
C16 C 0.2807(3) 0.4838(4) 0.4373(2) 0.0613(12) Uani 1 d . . .
H16 H 0.3255 0.4799 0.4763 0.074 Uiso 1 calc R . .
C17 C 0.0304(3) 0.5196(4) 0.3935(3) 0.0744(15) Uani 1 d . . .
H17A H -0.0060 0.4549 0.3638 0.089 Uiso 1 calc R . .
H17B H 0.0269 0.4981 0.4395 0.089 Uiso 1 calc R . .
N18 N -0.0047(3) 0.6524(3) 0.3773(2) 0.0572(10) Uani 1 d D . .
H18A H 0.0296(11) 0.711(3) 0.399(2) 0.079(17) Uiso 1 d D . .
C19 C -0.0971(3) 0.6624(4) 0.3819(3) 0.0738(15) Uani 1 d D . .
H19A H -0.1015 0.6383 0.4274 0.089 Uiso 1 calc R . .
H19B H -0.1317 0.5974 0.3512 0.089 Uiso 1 calc R . .
C20 C -0.1363(3) 0.7991(4) 0.3658(3) 0.0713(15) Uani 1 d . . .
H20A H -0.1143 0.8368 0.3285 0.086 Uiso 1 calc R . .
H20B H -0.1169 0.8575 0.4046 0.086 Uiso 1 calc R . .
C21 C -0.2369(4) 0.7974(5) 0.3471(3) 0.0897(18) Uani 1 d . . .
H21A H -0.2578 0.8895 0.3384 0.108 Uiso 1 calc R . .
H21B H -0.2557 0.7472 0.3053 0.108 Uiso 1 calc R . .
N22 N -0.2797(2) 0.7388(3) 0.39765(17) 0.0502(9) Uani 1 d . . .
C23 C -0.2832(7) 0.8278(6) 0.4506(3) 0.138(3) Uani 1 d . . .
H23A H -0.3164 0.9067 0.4330 0.166 Uiso 1 calc R . .
H23B H -0.2240 0.8537 0.4728 0.166 Uiso 1 calc R . .
H23C H -0.3114 0.7840 0.4825 0.166 Uiso 1 calc R . .
C24 C -0.3703(4) 0.7034(5) 0.3677(3) 0.0922(19) Uani 1 d . . .
H24A H -0.3975 0.7780 0.3397 0.111 Uiso 1 calc R . .
H24B H -0.4021 0.6921 0.4035 0.111 Uiso 1 calc R . .
C25 C -0.3818(3) 0.5757(4) 0.3249(2) 0.0614(12) Uani 1 d . . .
H25A H -0.4446 0.5568 0.3093 0.074 Uiso 1 calc R . .
H25B H -0.3571 0.5904 0.2855 0.074 Uiso 1 calc R . .
C26 C -0.3369(3) 0.4552(4) 0.3636(2) 0.0670(13) Uani 1 d . . .
H26A H -0.2732 0.4620 0.3680 0.080 Uiso 1 calc R . .
H26B H -0.3484 0.4551 0.4086 0.080 Uiso 1 calc R . .
N27 N -0.3687(3) 0.3292(3) 0.32966(19) 0.0564(10) Uani 1 d D . .
H27A H -0.360(4) 0.337(5) 0.2898(13) 0.10(2) Uiso 1 d D . .
C28 C -0.3260(3) 0.2114(4) 0.3665(3) 0.0606(12) Uani 1 d . . .
H28A H -0.3544 0.1310 0.3444 0.073 Uiso 1 calc R . .
H28B H -0.3371 0.2136 0.4116 0.073 Uiso 1 calc R . .
C29 C -0.2274(3) 0.1980(4) 0.3726(2) 0.0516(11) Uani 1 d . . .
C30 C -0.1915(3) 0.1960(4) 0.3156(2) 0.0597(12) Uani 1 d . . .
H30 H -0.2287 0.2062 0.2732 0.072 Uiso 1 calc R . .
C31 C -0.1692(4) 0.1837(5) 0.4338(3) 0.0685(13) Uani 1 d . . .
H31 H -0.1907 0.1853 0.4730 0.082 Uiso 1 calc R . .
C32 C -0.0797(4) 0.1669(5) 0.4386(3) 0.0755(15) Uani 1 d . . .
H32 H -0.0424 0.1565 0.4811 0.091 Uiso 1 calc R . .
C33 C -0.0437(3) 0.1653(4) 0.3825(3) 0.0581(12) Uani 1 d . . .
C34 C -0.1010(3) 0.1793(4) 0.3210(3) 0.0675(13) Uani 1 d . . .
H34 H -0.0789 0.1775 0.2820 0.081 Uiso 1 calc R . .
C35 C 0.0547(3) 0.1502(4) 0.3866(3) 0.0764(16) Uani 1 d . . .
H35A H 0.0715 0.2077 0.3529 0.092 Uiso 1 calc R . .
H35B H 0.0870 0.1807 0.4307 0.092 Uiso 1 calc R . .
O100 O 0.0000 0.8033(7) 0.2500 0.106(2) Uani 1 d SD . .
H101 H 0.0419(14) 0.8538(14) 0.249(4) 0.128 Uiso 1 d D . .

loop_
_atom_site_aniso_label
_atom_site_aniso_U_11
_atom_site_aniso_U_22
_atom_site_aniso_U_33
_atom_site_aniso_U_23
_atom_site_aniso_U_13
_atom_site_aniso_U_12
C2 0.048(3) 0.053(2) 0.075(3) -0.009(2) 0.012(2) 0.000(2)
N1 0.044(2) 0.061(2) 0.072(3) -0.0091(17) 0.0090(18) 0.0022(17)
C3 0.057(3) 0.053(2) 0.067(3) -0.004(2) 0.014(2) -0.002(2)
C4 0.095(5) 0.086(4) 0.077(4) 0.009(3) 0.008(3) 0.000(3)
C5 0.050(3) 0.054(2) 0.063(3) -0.0072(19) 0.011(2) 0.001(2)
N51 0.045(2) 0.0464(18) 0.055(2) -0.0025(14) 0.0067(17) 0.0034(15)
C6 0.042(3) 0.061(3) 0.081(3) -0.011(2) 0.014(2) 0.006(2)
C7 0.046(3) 0.057(2) 0.073(3) -0.005(2) 0.024(2) 0.002(2)
C8 0.054(3) 0.058(2) 0.062(3) 0.0058(19) 0.018(2) 0.007(2)
N9 0.044(3) 0.0501(19) 0.066(2) 0.0054(15) 0.0214(19) -0.0002(16)
C10 0.048(3) 0.054(2) 0.067(3) -0.0030(19) 0.018(2) -0.004(2)
C11 0.043(3) 0.0379(19) 0.057(3) 0.0012(16) 0.007(2) -0.0021(17)
C12 0.056(3) 0.066(3) 0.055(3) -0.005(2) 0.022(2) -0.001(2)
C13 0.051(3) 0.065(3) 0.066(3) 0.003(2) 0.010(2) 0.005(2)
C14 0.055(3) 0.044(2) 0.076(3) 0.0059(19) 0.030(3) 0.0020(19)
C15 0.071(4) 0.070(3) 0.067(3) 0.006(2) 0.034(3) 0.004(2)
C16 0.067(3) 0.069(3) 0.048(3) 0.004(2) 0.014(2) 0.000(2)
C17 0.061(4) 0.064(3) 0.108(4) 0.016(3) 0.040(3) 0.008(2)
N18 0.044(2) 0.050(2) 0.084(3) -0.0011(18) 0.027(2) 0.0004(17)
C19 0.055(3) 0.061(3) 0.113(4) 0.013(2) 0.037(3) 0.006(2)
C20 0.055(3) 0.057(3) 0.108(4) 0.003(2) 0.033(3) -0.001(2)
C21 0.082(5) 0.078(3) 0.117(5) 0.028(3) 0.038(4) 0.017(3)
N22 0.041(2) 0.0515(19) 0.058(2) -0.0024(15) 0.0109(17) 0.0012(16)
C23 0.247(10) 0.094(5) 0.076(4) -0.007(3) 0.043(5) 0.065(5)
C24 0.082(5) 0.075(3) 0.114(5) 0.009(3) 0.009(4) 0.021(3)
C25 0.038(3) 0.064(3) 0.079(3) -0.004(2) 0.005(2) 0.003(2)
C26 0.059(3) 0.073(3) 0.063(3) -0.004(2) -0.001(2) 0.008(2)
N27 0.054(3) 0.058(2) 0.057(2) -0.0034(16) 0.0130(19) 0.0012(17)
C28 0.052(3) 0.058(2) 0.076(3) 0.002(2) 0.023(2) -0.002(2)
C29 0.049(3) 0.0395(19) 0.066(3) -0.0032(17) 0.013(2) 0.0013(18)
C30 0.050(3) 0.075(3) 0.054(3) -0.002(2) 0.011(2) -0.002(2)
C31 0.068(4) 0.080(3) 0.058(3) -0.006(2) 0.014(3) 0.004(3)
C32 0.061(4) 0.092(4) 0.064(3) -0.007(3) -0.006(3) 0.011(3)
C33 0.046(3) 0.049(2) 0.076(3) -0.012(2) 0.006(2) 0.0006(19)
C34 0.051(3) 0.077(3) 0.078(3) -0.004(2) 0.022(3) -0.005(2)
C35 0.044(3) 0.065(3) 0.115(4) -0.025(3) 0.007(3) 0.004(2)
O100 0.066(4) 0.173(6) 0.080(4) 0.000 0.016(3) 0.000

loop_
_atom_type_symbol
_atom_type_description
_atom_type_scat_dispersion_real
_atom_type_scat_dispersion_imag
_atom_type_scat_source
C C 0.0033 0.0016 'International Tables Vol C Tables 4.2.6.8 and 6.1.1.4'
H H 0.0000 0.0000 'International Tables Vol C Tables 4.2.6.8 and 6.1.1.4'
N N 0.0061 0.0033 'International Tables Vol C Tables 4.2.6.8 and 6.1.1.4'
O O 0.0106 0.0060 'International Tables Vol C Tables 4.2.6.8 and 6.1.1.4'

loop_
_geom_angle_atom_site_label_1
_geom_angle_atom_site_label_2
_geom_angle_atom_site_label_3
_geom_angle
_geom_angle_site_symmetry_1
_geom_angle_site_symmetry_3
_geom_angle_publ_flag
N1 C2 C3 113.1(4) . . ?
N1 C2 H2A 109.0 . . ?
C3 C2 H2A 109.0 . . ?
N1 C2 H2B 109.0 . . ?
C3 C2 H2B 109.0 . . ?
H2A C2 H2B 107.8 . . ?
C35 N1 C2 110.0(4) . . ?
C35 N1 H1A 115(3) . . ?
C2 N1 H1A 113.3(13) . . ?
C5 C3 C2 112.1(4) . . ?
C5 C3 H3A 109.2 . . ?
C2 C3 H3A 109.2 . . ?
C5 C3 H3B 109.2 . . ?
C2 C3 H3B 109.2 . . ?
H3A C3 H3B 107.9 . . ?
N51 C4 H4A 109.5 . . ?
N51 C4 H4B 109.5 . . ?
H4A C4 H4B 109.5 . . ?
N51 C4 H4C 109.5 . . ?
H4A C4 H4C 109.5 . . ?
H4B C4 H4C 109.5 . . ?
N51 C5 C3 114.5(4) . . ?
N51 C5 H5A 108.6 . . ?
C3 C5 H5A 108.6 . . ?
N51 C5 H5B 108.6 . . ?
C3 C5 H5B 108.6 . . ?
H5A C5 H5B 107.6 . . ?
C6 N51 C5 111.6(4) . . ?
C6 N51 C4 109.5(4) . . ?
C5 N51 C4 110.9(4) . . ?
N51 C6 C7 113.2(4) . . ?
N51 C6 H6A 108.9 . . ?
C7 C6 H6A 108.9 . . ?
N51 C6 H6B 108.9 . . ?
C7 C6 H6B 108.9 . . ?
H6A C6 H6B 107.8 . . ?
C8 C7 C6 112.9(4) . . ?
C8 C7 H7A 109.0 . . ?
C6 C7 H7A 109.0 . . ?
C8 C7 H7B 109.0 . . ?
C6 C7 H7B 109.0 . . ?
H7A C7 H7B 107.8 . . ?
N9 C8 C7 111.3(4) . . ?
N9 C8 H8A 109.4 . . ?
C7 C8 H8A 109.4 . . ?
N9 C8 H8B 109.4 . . ?
C7 C8 H8B 109.4 . . ?
H8A C8 H8B 108.0 . . ?
C10 N9 C8 113.3(4) . . ?
C10 N9 H9A 109(3) . . ?
C8 N9 H9A 105(3) . . ?
N9 C10 C11 114.6(3) . . ?
N9 C10 H10A 108.6 . . ?
C11 C10 H10A 108.6 . . ?
N9 C10 H10B 108.6 . . ?
C11 C10 H10B 108.6 . . ?
H10A C10 H10B 107.6 . . ?
C16 C11 C12 116.9(4) . . ?
C16 C11 C10 121.6(4) . . ?
C12 C11 C10 121.5(4) . . ?
C13 C12 C11 120.8(4) . . ?
C13 C12 H12 119.6 . . ?
C11 C12 H12 119.6 . . ?
C14 C13 C12 122.2(5) . . ?
C14 C13 H13 118.9 . . ?
C12 C13 H13 118.9 . . ?
C15 C14 C13 117.0(4) . . ?
C15 C14 C17 121.5(4) . . ?
C13 C14 C17 121.5(5) . . ?
C14 C15 C16 121.7(4) . . ?
C14 C15 H15 119.1 . . ?
C16 C15 H15 119.1 . . ?
C11 C16 C15 121.3(4) . . ?
C11 C16 H16 119.3 . . ?
C15 C16 H16 119.3 . . ?
N18 C17 C14 113.2(4) . . ?
N18 C17 H17A 108.9 . . ?
C14 C17 H17A 108.9 . . ?
N18 C17 H17B 108.9 . . ?
C14 C17 H17B 108.9 . . ?
H17A C17 H17B 107.7 . . ?
C17 N18 C19 112.0(3) . . ?
C17 N18 H18A 111(3) . . ?
C19 N18 H18A 115.3(13) . . ?
N18 C19 C20 113.9(4) . . ?
N18 C19 H19A 108.8 . . ?
C20 C19 H19A 108.8 . . ?
N18 C19 H19B 108.8 . . ?
C20 C19 H19B 108.8 . . ?
H19A C19 H19B 107.7 . . ?
C19 C20 C21 112.9(4) . . ?
C19 C20 H20A 109.0 . . ?
C21 C20 H20A 109.0 . . ?
C19 C20 H20B 109.0 . . ?
C21 C20 H20B 109.0 . . ?
H20A C20 H20B 107.8 . . ?
N22 C21 C20 115.3(5) . . ?
N22 C21 H21A 108.4 . . ?
C20 C21 H21A 108.4 . . ?
N22 C21 H21B 108.4 . . ?
C20 C21 H21B 108.4 . . ?
H21A C21 H21B 107.5 . . ?
C23 N22 C24 106.2(6) . . ?
C23 N22 C21 113.0(5) . . ?
C24 N22 C21 110.4(5) . . ?
N22 C23 H23A 109.5 . . ?
N22 C23 H23B 109.5 . . ?
H23A C23 H23B 109.5 . . ?
N22 C23 H23C 109.5 . . ?
H23A C23 H23C 109.5 . . ?
H23B C23 H23C 109.5 . . ?
N22 C24 C25 115.0(4) . . ?
N22 C24 H24A 108.5 . . ?
C25 C24 H24A 108.5 . . ?
N22 C24 H24B 108.5 . . ?
C25 C24 H24B 108.5 . . ?
H24A C24 H24B 107.5 . . ?
C26 C25 C24 112.2(4) . . ?
C26 C25 H25A 109.2 . . ?
C24 C25 H25A 109.2 . . ?
C26 C25 H25B 109.2 . . ?
C24 C25 H25B 109.2 . . ?
H25A C25 H25B 107.9 . . ?
N27 C26 C25 111.3(4) . . ?
N27 C26 H26A 109.4 . . ?
C25 C26 H26A 109.4 . . ?
N27 C26 H26B 109.4 . . ?
C25 C26 H26B 109.4 . . ?
H26A C26 H26B 108.0 . . ?
C26 N27 C28 112.0(4) . . ?
C26 N27 H27A 105(4) . . ?
C28 N27 H27A 114(4) . . ?
N27 C28 C29 116.5(4) . . ?
N27 C28 H28A 108.2 . . ?
C29 C28 H28A 108.2 . . ?
N27 C28 H28B 108.2 . . ?
C29 C28 H28B 108.2 . . ?
H28A C28 H28B 107.3 . . ?
C31 C29 C30 116.7(5) . . ?
C31 C29 C28 122.2(4) . . ?
C30 C29 C28 121.1(4) . . ?
C34 C30 C29 121.2(5) . . ?
C34 C30 H30 119.4 . . ?
C29 C30 H30 119.4 . . ?
C29 C31 C32 121.7(5) . . ?
C29 C31 H31 119.2 . . ?
C32 C31 H31 119.2 . . ?
C31 C32 C33 121.9(5) . . ?
C31 C32 H32 119.1 . . ?
C33 C32 H32 119.1 . . ?
C34 C33 C32 117.2(5) . . ?
C34 C33 C35 120.1(5) . . ?
C32 C33 C35 122.8(5) . . ?
C33 C34 C30 121.4(5) . . ?
C33 C34 H34 119.3 . . ?
C30 C34 H34 119.3 . . ?
N1 C35 C33 112.9(4) . . ?
N1 C35 H35A 109.0 . . ?
C33 C35 H35A 109.0 . . ?
N1 C35 H35B 109.0 . . ?
C33 C35 H35B 109.0 . . ?
H35A C35 H35B 107.8 . . ?

loop_
_geom_bond_atom_site_label_1
_geom_bond_atom_site_label_2
_geom_bond_distance
_geom_bond_site_symmetry_2
_geom_bond_publ_flag
C2 N1 1.463(6) . ?
C2 C3 1.507(6) . ?
C2 H2A 0.9700 . ?
C2 H2B 0.9700 . ?
N1 C35 1.453(6) . ?
N1 H1A 0.851(10) . ?
C3 C5 1.500(6) . ?
C3 H3A 0.9700 . ?
C3 H3B 0.9700 . ?
C4 N51 1.465(6) . ?
C4 H4A 0.9600 . ?
C4 H4B 0.9600 . ?
C4 H4C 0.9600 . ?
C5 N51 1.454(5) . ?
C5 H5A 0.9700 . ?
C5 H5B 0.9700 . ?
N51 C6 1.453(6) . ?
C6 C7 1.514(6) . ?
C6 H6A 0.9700 . ?
C6 H6B 0.9700 . ?
C7 C8 1.512(6) . ?
C7 H7A 0.9700 . ?
C7 H7B 0.9700 . ?
C8 N9 1.456(5) . ?
C8 H8A 0.9700 . ?
C8 H8B 0.9700 . ?
N9 C10 1.454(5) . ?
N9 H9A 0.854(10) . ?
C10 C11 1.504(6) . ?
C10 H10A 0.9700 . ?
C10 H10B 0.9700 . ?
C11 C16 1.379(6) . ?
C11 C12 1.393(6) . ?
C12 C13 1.377(6) . ?
C12 H12 0.9300 . ?
C13 C14 1.376(6) . ?
C13 H13 0.9300 . ?
C14 C15 1.369(7) . ?
C14 C17 1.499(6) . ?
C15 C16 1.386(6) . ?
C15 H15 0.9300 . ?
C16 H16 0.9300 . ?
C17 N18 1.433(6) . ?
C17 H17A 0.9700 . ?
C17 H17B 0.9700 . ?
N18 C19 1.455(6) . ?
N18 H18A 0.847(10) . ?
C19 C20 1.490(6) . ?
C19 H19A 0.9700 . ?
C19 H19B 0.9700 . ?
C20 C21 1.516(8) . ?
C20 H20A 0.9700 . ?
C20 H20B 0.9700 . ?
C21 N22 1.461(7) . ?
C21 H21A 0.9700 . ?
C21 H21B 0.9700 . ?
N22 C23 1.401(6) . ?
N22 C24 1.439(7) . ?
C23 H23A 0.9600 . ?
C23 H23B 0.9600 . ?
C23 H23C 0.9600 . ?
C24 C25 1.523(7) . ?
C24 H24A 0.9700 . ?
C24 H24B 0.9700 . ?
C25 C26 1.510(6) . ?
C25 H25A 0.9700 . ?
C25 H25B 0.9700 . ?
C26 N27 1.457(6) . ?
C26 H26A 0.9700 . ?
C26 H26B 0.9700 . ?
N27 C28 1.461(6) . ?
N27 H27A 0.855(10) . ?
C28 C29 1.506(6) . ?
C28 H28A 0.9700 . ?
C28 H28B 0.9700 . ?
C29 C31 1.371(7) . ?
C29 C30 1.391(6) . ?
C30 C34 1.388(7) . ?
C30 H30 0.9300 . ?
C31 C32 1.374(7) . ?
C31 H31 0.9300 . ?
C32 C33 1.376(7) . ?
C32 H32 0.9300 . ?
C33 C34 1.368(7) . ?
C33 C35 1.511(7) . ?
C34 H34 0.9300 . ?
C35 H35A 0.9700 . ?
C35 H35B 0.9700 . ?
O100 H101 0.820(7) . ?

loop_
_cod_related_entry_id
_cod_related_entry_database
_cod_related_entry_code
1 ChemSpider 21145874
